data_7042592
loop_
_publ_author_name
'McKeown, Paul'
'Brown-Humes, James'
'Davidson, Matthew G.'
'Mahon, Mary F.'
'Woodman, Timothy J.'
'Jones, Matthew D.'

_publ_section_title
;
 Ligands and complexes based on piperidine and their exploitation of the
 ring opening polymerisation of rac-lactide.
;
_journal_issue 15
_journal_name_full 'Dalton transactions (Cambridge, England : 2003)'
_journal_page_first 5048
_journal_page_last 5057
_journal_paper_doi 10.1039/c7dt00751e
_journal_volume 46
_journal_year 2017
_chemical_formula_sum 'C48 H68 N4 O4 Ti'
_chemical_formula_weight 812.96
_space_group_crystal_system monoclinic
_space_group_IT_number 14
_space_group_name_Hall '-P 2yn'
_space_group_name_H-M_alt 'P 1 21/n 1'
_symmetry_space_group_name_Hall '-P 2yn'
_symmetry_space_group_name_H-M 'P 1 21/n 1'
_atom_sites_solution_hydrogens mixed
_audit_creation_method SHELXL-2014/7
_audit_update_record
;
2017-02-23 deposited with the CCDC.
2017-03-23 downloaded from the CCDC.
;
_cell_angle_alpha 90
_cell_angle_beta 103.009(3)
_cell_angle_gamma 90
_cell_formula_units_Z 4
_cell_length_a 10.4459(5)
_cell_length_b 30.1019(4)
_cell_length_c 14.9279(3)
_cell_measurement_reflns_used 31803
_cell_measurement_temperature 150(2)
_cell_measurement_theta_max 72.9380
_cell_measurement_theta_min 3.3810
_cell_volume 4573.5(3)
_computing_cell_refinement 'CrysAlisPro 1.171.38.43 (Rigaku OD, 2015)'
_computing_data_collection 'CrysAlisPro 1.171.38.43 (Rigaku OD, 2015)'
_computing_data_reduction 'CrysAlisPro 1.171.38.43 (Rigaku OD, 2015)'
_computing_molecular_graphics 'ORTEP3 for Windows - Farrugia, L. J. J. Appl. Crystallogr. 1997, 30, 565'
_computing_publication_material
;
 'WinGX publication routines, Farrugia, 
 L. J., J. Appl. Crystallogr., 1999, 32, 837-838
;
_computing_structure_refinement
;
 SHELXL-2014/8 (Sheldrick, 2014)
 Sheldrick GM (2008) Acta Crystallogr A64:112--122 and 
 C. B. H\"ubschle, G. M. Sheldrick and B. Dittrich
 ShelXle: a Qt graphical user interface for SHELXL
 J. Appl. Cryst., 44, (2011) 1281-1284.
;
_computing_structure_solution
; 
 SHELXT
 Sheldrick, G. M. (2008). Acta Cryst. A64, 112-122.
;
_diffrn_ambient_environment N~2~
_diffrn_ambient_temperature 150.00(10)
_diffrn_detector 'CCD plate'
_diffrn_detector_area_resol_mean 8.1150
_diffrn_detector_type EosS2
_diffrn_measured_fraction_theta_full 1.000
_diffrn_measured_fraction_theta_max 0.998
_diffrn_measurement_device 'four-circle diffractometer'
_diffrn_measurement_device_type 'SuperNova, Dual, Cu at zero, EosS2'
_diffrn_measurement_method '\w scans'
_diffrn_radiation_monochromator mirror
_diffrn_radiation_probe x-ray
_diffrn_radiation_type 'Cu K\a'
_diffrn_radiation_wavelength 1.54184
_diffrn_reflns_av_R_equivalents 0.0300
_diffrn_reflns_av_unetI/netI 0.0178
_diffrn_reflns_Laue_measured_fraction_full 1.000
_diffrn_reflns_Laue_measured_fraction_max 0.998
_diffrn_reflns_limit_h_max 12
_diffrn_reflns_limit_h_min -9
_diffrn_reflns_limit_k_max 37
_diffrn_reflns_limit_k_min -37
_diffrn_reflns_limit_l_max 18
_diffrn_reflns_limit_l_min -18
_diffrn_reflns_number 63922
_diffrn_reflns_point_group_measured_fraction_full 1.000
_diffrn_reflns_point_group_measured_fraction_max 0.998
_diffrn_reflns_theta_full 67.684
_diffrn_reflns_theta_max 73.097
_diffrn_reflns_theta_min 2.936
_diffrn_source 'sealed X-ray tube'
_diffrn_source_type 'SuperNova (Cu) X-ray Source'
_exptl_absorpt_coefficient_mu 1.939
_exptl_absorpt_correction_T_max 1.00000
_exptl_absorpt_correction_T_min 0.80696
_exptl_absorpt_correction_type multi-scan
_exptl_absorpt_process_details
;
CrysAlisPro 1.171.38.43 (Rigaku Oxford Diffraction, 2015)
Empirical absorption correction using spherical harmonics,
 implemented in SCALE3 ABSPACK scaling algorithm.
;
_exptl_crystal_colour yellow
_exptl_crystal_density_diffrn 1.181
_exptl_crystal_description block
_exptl_crystal_F_000 1752
_exptl_crystal_size_max 0.300
_exptl_crystal_size_mid 0.300
_exptl_crystal_size_min 0.250
_refine_diff_density_max 0.447
_refine_diff_density_min -0.352
_refine_diff_density_rms 0.045
_refine_ls_extinction_method none
_refine_ls_goodness_of_fit_ref 1.036
_refine_ls_hydrogen_treatment mixed
_refine_ls_matrix_type full
_refine_ls_number_parameters 534
_refine_ls_number_reflns 9133
_refine_ls_number_restraints 0
_refine_ls_restrained_S_all 1.036
_refine_ls_R_factor_all 0.0412
_refine_ls_R_factor_gt 0.0400
_refine_ls_shift/su_max 0.001
_refine_ls_shift/su_mean 0.000
_refine_ls_structure_factor_coef Fsqd
_refine_ls_weighting_details 'w=1/[\s^2^(Fo^2^)+(0.0541P)^2^+2.6099P] where P=(Fo^2^+2Fc^2^)/3'
_refine_ls_weighting_scheme calc
_refine_ls_wR_factor_gt 0.1064
_refine_ls_wR_factor_ref 0.1073
_reflns_Friedel_coverage 0.000
_reflns_number_gt 8793
_reflns_number_total 9133
_reflns_threshold_expression 'I > 2\s(I)'
_cod_data_source_file c7dt00751e2.cif
_cod_data_source_block s16mdj60
_cod_depositor_comments 'Adding full bibliography for 7042587--7042595.cif.'
_cod_database_code 7042592
_shelx_shelxl_version_number 2014/7
_shelx_space_group_comment
;
The symmetry employed for this shelxl refinement is uniquely defined
by the following loop, which should always be used as a source of
symmetry information in preference to the above space-group names.
They are only intended as comments.
;
_shelx_estimated_absorpt_t_min 0.594
_shelx_estimated_absorpt_t_max 0.643

loop_
_space_group_symop_operation_xyz
'x, y, z'
'-x+1/2, y+1/2, -z+1/2'
'-x, -y, -z'
'x-1/2, -y-1/2, z-1/2'

loop_
_atom_site_label
_atom_site_type_symbol
_atom_site_fract_x
_atom_site_fract_y
_atom_site_fract_z
_atom_site_U_iso_or_equiv
_atom_site_adp_type
_atom_site_occupancy
_atom_site_site_symmetry_order
_atom_site_calc_flag
_atom_site_refinement_flags_posn
_atom_site_refinement_flags_adp
Ti1 Ti 0.28334(2) 0.12949(2) 0.78808(2) 0.01835(8) Uani 1 1 d . .
O1 O 0.18485(11) 0.18160(4) 0.76744(8) 0.0278(2) Uani 1 1 d . .
N1 N 0.46088(12) 0.17281(4) 0.79845(8) 0.0196(2) Uani 1 1 d . .
C1 C 0.13165(18) 0.21009(6) 0.69415(13) 0.0352(4) Uani 1 1 d . .
H1 H 0.1140 0.1927 0.6355 0.042 Uiso 1 1 calc R U
O2 O 0.14694(10) 0.09187(4) 0.78933(8) 0.0261(2) Uani 1 1 d . .
N2 N 0.32050(12) 0.15553(4) 0.93068(9) 0.0201(2) Uani 1 1 d . .
C2 C 0.2270(2) 0.24716(7) 0.68788(15) 0.0440(5) Uani 1 1 d . .
H2A H 0.2460 0.2640 0.7455 0.066 Uiso 1 1 calc R U
H2B H 0.1881 0.2670 0.6369 0.066 Uiso 1 1 calc R U
H2C H 0.3087 0.2345 0.6772 0.066 Uiso 1 1 calc R U
O3 O 0.30525(10) 0.12111(4) 0.66652(7) 0.0247(2) Uani 1 1 d . .
N3 N 0.61926(14) 0.26348(4) 0.93692(10) 0.0289(3) Uani 1 1 d . .
C3 C 0.0027(2) 0.22880(7) 0.70888(17) 0.0499(5) Uani 1 1 d . .
H3A H -0.0569 0.2043 0.7143 0.075 Uiso 1 1 calc R U
H3B H -0.0376 0.2476 0.6565 0.075 Uiso 1 1 calc R U
H3C H 0.0195 0.2466 0.7653 0.075 Uiso 1 1 calc R U
O4 O 0.41669(10) 0.08936(3) 0.84834(7) 0.0211(2) Uani 1 1 d . .
N4 N 0.18432(14) 0.19132(5) 1.06125(10) 0.0302(3) Uani 1 1 d . .
C4 C 0.01043(16) 0.09561(6) 0.74984(14) 0.0342(4) Uani 1 1 d . .
H4 H -0.0020 0.1191 0.7013 0.041 Uiso 1 1 calc R U
C5 C -0.04009(19) 0.05253(7) 0.70486(15) 0.0448(5) Uani 1 1 d . .
H5A H 0.0090 0.0449 0.6582 0.067 Uiso 1 1 calc R U
H5B H -0.1336 0.0556 0.6756 0.067 Uiso 1 1 calc R U
H5C H -0.0287 0.0290 0.7514 0.067 Uiso 1 1 calc R U
C6 C -0.0608(2) 0.10994(9) 0.8218(2) 0.0635(8) Uani 1 1 d . .
H6A H -0.0524 0.0869 0.8691 0.095 Uiso 1 1 calc R U
H6B H -0.1539 0.1146 0.7933 0.095 Uiso 1 1 calc R U
H6C H -0.0226 0.1377 0.8500 0.095 Uiso 1 1 calc R U
C7 C 0.39836(15) 0.12481(5) 0.61962(10) 0.0216(3) Uani 1 1 d . .
C8 C 0.38675(15) 0.10159(5) 0.53529(11) 0.0258(3) Uani 1 1 d . .
C9 C 0.48549(16) 0.10799(6) 0.48766(11) 0.0286(3) Uani 1 1 d . .
H9 H 0.4776 0.0929 0.4308 0.034 Uiso 1 1 calc R U
C10 C 0.59616(16) 0.13520(5) 0.51795(11) 0.0269(3) Uani 1 1 d . .
C11 C 0.60637(15) 0.15639(5) 0.60078(11) 0.0237(3) Uani 1 1 d . .
H11 H 0.6807 0.1746 0.6239 0.028 Uiso 1 1 calc R U
C12 C 0.50953(14) 0.15178(5) 0.65236(10) 0.0218(3) Uani 1 1 d . .
C13 C 0.27151(18) 0.06947(6) 0.50022(12) 0.0338(4) Uani 1 1 d . .
C14 C 0.13905(18) 0.09398(7) 0.48245(14) 0.0413(4) Uani 1 1 d . .
H14A H 0.1302 0.1093 0.5386 0.062 Uiso 1 1 calc R U
H14B H 0.0674 0.0725 0.4644 0.062 Uiso 1 1 calc R U
H14C H 0.1352 0.1157 0.4330 0.062 Uiso 1 1 calc R U
C15 C 0.2730(2) 0.03256(6) 0.57106(16) 0.0448(5) Uani 1 1 d . .
H15A H 0.3564 0.0164 0.5808 0.067 Uiso 1 1 calc R U
H15B H 0.2001 0.0120 0.5484 0.067 Uiso 1 1 calc R U
H15C H 0.2634 0.0457 0.6293 0.067 Uiso 1 1 calc R U
C16 C 0.2815(2) 0.04734(9) 0.40906(16) 0.0564(6) Uani 1 1 d . .
H16A H 0.2804 0.0703 0.3623 0.085 Uiso 1 1 calc R U
H16B H 0.2069 0.0272 0.3887 0.085 Uiso 1 1 calc R U
H16C H 0.3637 0.0305 0.4182 0.085 Uiso 1 1 calc R U
C17 C 0.69812(17) 0.14041(7) 0.45896(12) 0.0337(4) Uani 1 1 d . .
C18 C 0.6316(3) 0.15861(11) 0.36495(17) 0.0664(8) Uani 1 1 d . .
H18A H 0.5663 0.1372 0.3331 0.100 Uiso 1 1 calc R U
H18B H 0.6976 0.1636 0.3287 0.100 Uiso 1 1 calc R U
H18C H 0.5879 0.1867 0.3725 0.100 Uiso 1 1 calc R U
C19 C 0.7582(2) 0.09525(9) 0.44577(19) 0.0586(6) Uani 1 1 d . .
H19A H 0.8019 0.0832 0.5058 0.088 Uiso 1 1 calc R U
H19B H 0.8224 0.0988 0.4075 0.088 Uiso 1 1 calc R U
H19C H 0.6886 0.0749 0.4155 0.088 Uiso 1 1 calc R U
C20 C 0.8104(3) 0.17154(11) 0.5026(2) 0.0710(8) Uani 1 1 d . .
H20A H 0.7755 0.2014 0.5078 0.107 Uiso 1 1 calc R U
H20B H 0.8749 0.1726 0.4641 0.107 Uiso 1 1 calc R U
H20C H 0.8528 0.1606 0.5639 0.107 Uiso 1 1 calc R U
C21 C 0.53162(14) 0.17567(5) 0.73901(10) 0.0216(3) Uani 1 1 d . .
H21 H 0.6050 0.1951 0.7527 0.026 Uiso 1 1 calc R U
C22 C 0.49053(14) 0.19891(5) 0.88444(10) 0.0203(3) Uani 1 1 d . .
H22 H 0.4242 0.2234 0.8765 0.024 Uiso 1 1 calc R U
C23 C 0.62410(15) 0.22069(5) 0.91237(10) 0.0227(3) Uani 1 1 d . .
C24 C 0.74179(16) 0.19831(6) 0.91573(11) 0.0272(3) Uani 1 1 d . .
H24 H 0.7417 0.1678 0.8990 0.033 Uiso 1 1 calc R U
C25 C 0.85926(17) 0.22126(7) 0.94388(12) 0.0342(4) Uani 1 1 d . .
H25 H 0.9409 0.2069 0.9460 0.041 Uiso 1 1 calc R U
C26 C 0.85497(18) 0.26539(7) 0.96871(12) 0.0382(4) Uani 1 1 d . .
H26 H 0.9336 0.2821 0.9877 0.046 Uiso 1 1 calc R U
C27 C 0.73441(19) 0.28459(6) 0.96527(12) 0.0370(4) Uani 1 1 d . .
H27 H 0.7326 0.3147 0.9842 0.044 Uiso 1 1 calc R U
C28 C 0.46147(14) 0.16802(5) 0.96040(10) 0.0193(3) Uani 1 1 d . .
H28 H 0.4745 0.1852 1.0191 0.023 Uiso 1 1 calc R U
C29 C 0.27617(15) 0.12806(5) 1.00008(11) 0.0237(3) Uani 1 1 d . .
H29A H 0.3409 0.1041 1.0211 0.028 Uiso 1 1 calc R U
H29B H 0.1911 0.1140 0.9715 0.028 Uiso 1 1 calc R U
C30 C 0.26039(14) 0.15526(5) 1.08186(11) 0.0233(3) Uani 1 1 d . .
C31 C 0.31641(17) 0.14294(6) 1.17167(12) 0.0308(3) Uani 1 1 d . .
H31 H 0.3722 0.1177 1.1841 0.037 Uiso 1 1 calc R U
C32 C 0.28934(19) 0.16821(6) 1.24307(12) 0.0359(4) Uani 1 1 d . .
H32 H 0.3252 0.1602 1.3052 0.043 Uiso 1 1 calc R U
C33 C 0.20992(18) 0.20491(6) 1.22242(12) 0.0358(4) Uani 1 1 d . .
H33 H 0.1893 0.2227 1.2699 0.043 Uiso 1 1 calc R U
C34 C 0.16099(18) 0.21535(6) 1.13124(13) 0.0357(4) Uani 1 1 d . .
H34 H 0.1076 0.2411 1.1173 0.043 Uiso 1 1 calc R U
C35 C 0.52679(14) 0.09137(5) 0.91486(10) 0.0194(3) Uani 1 1 d . .
C36 C 0.54927(14) 0.12746(5) 0.97616(10) 0.0200(3) Uani 1 1 d . .
C37 C 0.65826(15) 0.12777(5) 1.05028(10) 0.0223(3) Uani 1 1 d . .
H37 H 0.6694 0.1517 1.0928 0.027 Uiso 1 1 calc R U
C38 C 0.75051(14) 0.09386(5) 1.06309(11) 0.0240(3) Uani 1 1 d . .
C39 C 0.72919(15) 0.05937(5) 0.99899(11) 0.0248(3) Uani 1 1 d . .
H39 H 0.7924 0.0362 1.0064 0.030 Uiso 1 1 calc R U
C40 C 0.62115(14) 0.05669(5) 0.92485(11) 0.0218(3) Uani 1 1 d . .
C41 C 0.87146(15) 0.09321(6) 1.14366(12) 0.0300(3) Uani 1 1 d . .
C42 C 0.8913(2) 0.13740(7) 1.19527(15) 0.0458(5) Uani 1 1 d . .
H42A H 0.9711 0.1359 1.2444 0.069 Uiso 1 1 calc R U
H42B H 0.8154 0.1433 1.2219 0.069 Uiso 1 1 calc R U
H42C H 0.9000 0.1613 1.1525 0.069 Uiso 1 1 calc R U
C43 C 0.8546(2) 0.05698(9) 1.21124(16) 0.0594(7) Uani 1 1 d . .
H43A H 0.8467 0.0281 1.1803 0.089 Uiso 1 1 calc R U
H43B H 0.7751 0.0628 1.2338 0.089 Uiso 1 1 calc R U
H43C H 0.9311 0.0568 1.2631 0.089 Uiso 1 1 calc R U
C44 C 0.99476(19) 0.08498(10) 1.10752(18) 0.0610(7) Uani 1 1 d . .
H44A H 0.9895 0.0556 1.0787 0.091 Uiso 1 1 calc R U
H44B H 1.0722 0.0863 1.1586 0.091 Uiso 1 1 calc R U
H44C H 1.0018 0.1078 1.0620 0.091 Uiso 1 1 calc R U
C45 C 0.60468(16) 0.01840(5) 0.85548(12) 0.0263(3) Uani 1 1 d . .
C46 C 0.59264(18) 0.03690(6) 0.75774(12) 0.0331(4) Uani 1 1 d . .
H46A H 0.5837 0.0122 0.7139 0.050 Uiso 1 1 calc R U
H46B H 0.6715 0.0541 0.7555 0.050 Uiso 1 1 calc R U
H46C H 0.5151 0.0561 0.7416 0.050 Uiso 1 1 calc R U
C47 C 0.48208(18) -0.00904(6) 0.85923(14) 0.0365(4) Uani 1 1 d . .
H47A H 0.4695 -0.0322 0.8118 0.055 Uiso 1 1 calc R U
H47B H 0.4050 0.0104 0.8484 0.055 Uiso 1 1 calc R U
H47C H 0.4936 -0.0229 0.9199 0.055 Uiso 1 1 calc R U
C48 C 0.72387(19) -0.01279(6) 0.87491(14) 0.0381(4) Uani 1 1 d . .
H48A H 0.7329 -0.0263 0.9358 0.057 Uiso 1 1 calc R U
H48B H 0.8034 0.0042 0.8732 0.057 Uiso 1 1 calc R U
H48C H 0.7114 -0.0362 0.8281 0.057 Uiso 1 1 calc R U
H2 H 0.273(2) 0.1785(7) 0.9228(14) 0.030(5) Uiso 1 1 d . .

loop_
_atom_site_aniso_label
_atom_site_aniso_U_11
_atom_site_aniso_U_22
_atom_site_aniso_U_33
_atom_site_aniso_U_23
_atom_site_aniso_U_13
_atom_site_aniso_U_12
Ti1 0.01475(13) 0.02057(14) 0.01979(14) -0.00308(9) 0.00397(10) -0.00066(9)
O1 0.0233(5) 0.0272(6) 0.0322(6) 0.0027(5) 0.0047(4) 0.0051(4)
N1 0.0193(6) 0.0200(6) 0.0190(6) -0.0011(5) 0.0033(5) -0.0006(4)
C1 0.0378(9) 0.0330(9) 0.0313(9) -0.0006(7) 0.0005(7) 0.0062(7)
O2 0.0178(5) 0.0287(6) 0.0318(6) -0.0037(4) 0.0054(4) -0.0037(4)
N2 0.0164(6) 0.0215(6) 0.0227(6) -0.0027(5) 0.0055(5) 0.0016(5)
C2 0.0505(12) 0.0354(10) 0.0442(11) 0.0112(8) 0.0065(9) 0.0037(8)
O3 0.0216(5) 0.0314(6) 0.0215(5) -0.0047(4) 0.0056(4) -0.0049(4)
N3 0.0359(7) 0.0239(6) 0.0269(7) -0.0031(5) 0.0072(6) -0.0069(6)
C3 0.0383(11) 0.0441(11) 0.0623(14) 0.0026(10) 0.0010(9) 0.0140(9)
O4 0.0174(5) 0.0211(5) 0.0243(5) -0.0033(4) 0.0036(4) 0.0008(4)
N4 0.0319(7) 0.0325(7) 0.0264(7) -0.0026(6) 0.0069(6) 0.0056(6)
C4 0.0200(8) 0.0359(9) 0.0454(10) -0.0012(8) 0.0047(7) -0.0047(6)
C5 0.0291(9) 0.0542(12) 0.0500(11) -0.0169(10) 0.0065(8) -0.0119(8)
C6 0.0283(10) 0.0790(17) 0.0879(18) -0.0436(15) 0.0231(11) -0.0128(10)
C7 0.0210(7) 0.0233(7) 0.0203(7) 0.0008(5) 0.0042(6) 0.0020(5)
C8 0.0243(7) 0.0271(8) 0.0251(7) -0.0045(6) 0.0040(6) 0.0018(6)
C9 0.0299(8) 0.0337(8) 0.0226(7) -0.0059(6) 0.0071(6) 0.0048(7)
C10 0.0254(8) 0.0317(8) 0.0248(8) 0.0019(6) 0.0084(6) 0.0063(6)
C11 0.0205(7) 0.0265(7) 0.0244(7) 0.0018(6) 0.0056(6) 0.0011(6)
C12 0.0217(7) 0.0230(7) 0.0210(7) 0.0010(6) 0.0053(6) 0.0015(6)
C13 0.0329(9) 0.0372(9) 0.0313(9) -0.0150(7) 0.0075(7) -0.0067(7)
C14 0.0302(9) 0.0509(11) 0.0385(10) -0.0127(8) -0.0012(8) -0.0070(8)
C15 0.0456(11) 0.0320(9) 0.0563(12) -0.0103(9) 0.0104(9) -0.0102(8)
C16 0.0551(13) 0.0678(15) 0.0504(13) -0.0386(12) 0.0205(10) -0.0228(11)
C17 0.0279(8) 0.0472(10) 0.0291(8) 0.0000(7) 0.0128(7) 0.0052(7)
C18 0.0513(13) 0.106(2) 0.0495(13) 0.0315(14) 0.0277(11) 0.0225(14)
C19 0.0505(13) 0.0653(15) 0.0686(15) 0.0022(12) 0.0314(12) 0.0173(11)
C20 0.0586(15) 0.100(2) 0.0681(16) -0.0266(15) 0.0428(13) -0.0328(15)
C21 0.0196(7) 0.0219(7) 0.0225(7) 0.0009(6) 0.0033(5) -0.0020(5)
C22 0.0207(7) 0.0201(7) 0.0199(7) -0.0027(5) 0.0041(5) -0.0006(5)
C23 0.0245(7) 0.0259(7) 0.0181(7) 0.0000(6) 0.0054(6) -0.0052(6)
C24 0.0242(8) 0.0319(8) 0.0259(8) -0.0001(6) 0.0062(6) -0.0039(6)
C25 0.0228(8) 0.0497(10) 0.0294(8) 0.0036(7) 0.0045(6) -0.0064(7)
C26 0.0349(9) 0.0478(11) 0.0296(9) -0.0002(8) 0.0025(7) -0.0222(8)
C27 0.0465(10) 0.0313(9) 0.0319(9) -0.0049(7) 0.0064(8) -0.0154(8)
C28 0.0176(7) 0.0213(7) 0.0189(7) -0.0033(5) 0.0040(5) -0.0012(5)
C29 0.0225(7) 0.0251(7) 0.0257(8) -0.0030(6) 0.0099(6) -0.0032(5)
C30 0.0185(7) 0.0278(7) 0.0250(7) -0.0037(6) 0.0076(6) -0.0034(6)
C31 0.0308(8) 0.0309(8) 0.0290(8) -0.0005(7) 0.0034(7) 0.0020(7)
C32 0.0418(10) 0.0415(10) 0.0226(8) -0.0026(7) 0.0036(7) -0.0019(8)
C33 0.0401(10) 0.0405(10) 0.0289(8) -0.0107(7) 0.0120(7) -0.0002(7)
C34 0.0377(9) 0.0355(9) 0.0343(9) -0.0055(7) 0.0088(7) 0.0093(7)
C35 0.0160(6) 0.0214(7) 0.0218(7) 0.0016(5) 0.0065(5) -0.0015(5)
C36 0.0169(7) 0.0221(7) 0.0218(7) 0.0012(5) 0.0063(5) -0.0006(5)
C37 0.0195(7) 0.0258(7) 0.0218(7) 0.0000(5) 0.0052(6) -0.0020(5)
C38 0.0173(7) 0.0298(8) 0.0253(7) 0.0042(6) 0.0055(6) -0.0012(6)
C39 0.0191(7) 0.0257(7) 0.0307(8) 0.0056(6) 0.0081(6) 0.0032(6)
C40 0.0200(7) 0.0201(7) 0.0273(7) 0.0024(6) 0.0096(6) -0.0006(5)
C41 0.0196(7) 0.0369(9) 0.0309(8) 0.0011(7) 0.0003(6) 0.0017(6)
C42 0.0350(10) 0.0501(11) 0.0433(11) -0.0093(9) -0.0103(8) 0.0024(8)
C43 0.0560(13) 0.0635(14) 0.0437(12) 0.0196(11) -0.0202(10) -0.0141(11)
C44 0.0194(9) 0.0968(19) 0.0634(14) -0.0293(14) 0.0023(9) 0.0037(10)
C45 0.0251(7) 0.0211(7) 0.0341(8) -0.0017(6) 0.0098(6) 0.0024(6)
C46 0.0369(9) 0.0332(9) 0.0322(9) -0.0045(7) 0.0142(7) 0.0044(7)
C47 0.0356(9) 0.0259(8) 0.0508(11) -0.0075(7) 0.0157(8) -0.0075(7)
C48 0.0366(9) 0.0273(8) 0.0499(11) -0.0060(8) 0.0087(8) 0.0088(7)

loop_
_atom_type_symbol
_atom_type_description
_atom_type_scat_dispersion_real
_atom_type_scat_dispersion_imag
_atom_type_scat_source
C C 0.0181 0.0091 'International Tables Vol C Tables 4.2.6.8 and 6.1.1.4'
H H 0.0000 0.0000 'International Tables Vol C Tables 4.2.6.8 and 6.1.1.4'
N N 0.0311 0.0180 'International Tables Vol C Tables 4.2.6.8 and 6.1.1.4'
O O 0.0492 0.0322 'International Tables Vol C Tables 4.2.6.8 and 6.1.1.4'
Ti Ti 0.2191 1.8069 'International Tables Vol C Tables 4.2.6.8 and 6.1.1.4'

loop_
_geom_angle_atom_site_label_1
_geom_angle_atom_site_label_2
_geom_angle_atom_site_label_3
_geom_angle
O2 Ti1 O1 96.94(5)
O2 Ti1 O3 100.96(5)
O1 Ti1 O3 97.75(5)
O2 Ti1 O4 95.24(5)
O1 Ti1 O4 158.09(5)
O3 Ti1 O4 97.72(5)
O2 Ti1 N2 100.24(5)
O1 Ti1 N2 80.33(5)
O3 Ti1 N2 158.78(5)
O4 Ti1 N2 79.63(5)
O2 Ti1 N1 174.78(5)
O1 Ti1 N1 86.51(5)
O3 Ti1 N1 82.38(5)
O4 Ti1 N1 80.28(4)
N2 Ti1 N1 76.41(5)
C1 O1 Ti1 138.66(11)
C21 N1 C22 121.76(12)
C21 N1 Ti1 126.07(10)
C22 N1 Ti1 112.18(9)
O1 C1 C2 110.40(15)
O1 C1 C3 108.78(16)
C2 C1 C3 110.66(17)
C4 O2 Ti1 131.35(11)
C29 N2 C28 112.18(12)
C29 N2 Ti1 117.37(9)
C28 N2 Ti1 108.85(8)
C7 O3 Ti1 139.09(10)
C27 N3 C23 117.00(15)
C35 O4 Ti1 137.19(9)
C34 N4 C30 117.51(15)
O2 C4 C5 109.66(15)
O2 C4 C6 109.81(16)
C5 C4 C6 112.80(17)
O3 C7 C12 120.67(13)
O3 C7 C8 120.03(14)
C12 C7 C8 119.30(14)
C9 C8 C7 117.35(14)
C9 C8 C13 121.69(14)
C7 C8 C13 120.93(14)
C8 C9 C10 124.51(15)
C11 C10 C9 116.84(15)
C11 C10 C17 123.06(15)
C9 C10 C17 120.09(15)
C10 C11 C12 121.75(15)
C11 C12 C7 120.21(14)
C11 C12 C21 116.64(13)
C7 C12 C21 123.15(13)
C15 C13 C14 109.63(16)
C15 C13 C16 107.72(17)
C14 C13 C16 107.01(17)
C15 C13 C8 109.58(15)
C14 C13 C8 111.18(14)
C16 C13 C8 111.62(15)
C18 C17 C20 108.7(2)
C18 C17 C19 108.48(19)
C20 C17 C19 107.6(2)
C18 C17 C10 109.52(15)
C20 C17 C10 112.52(16)
C19 C17 C10 109.94(16)
N1 C21 C12 125.72(14)
N1 C22 C23 118.04(12)
N1 C22 C28 106.25(11)
C23 C22 C28 112.28(12)
N3 C23 C24 122.77(14)
N3 C23 C22 113.70(14)
C24 C23 C22 123.50(14)
C25 C24 C23 118.87(16)
C26 C25 C24 118.66(17)
C27 C26 C25 118.57(16)
N3 C27 C26 124.11(17)
N2 C28 C36 111.53(12)
N2 C28 C22 106.11(11)
C36 C28 C22 112.73(12)
N2 C29 C30 111.82(12)
N4 C30 C31 122.54(15)
N4 C30 C29 114.89(14)
C31 C30 C29 122.52(15)
C30 C31 C32 118.74(16)
C33 C32 C31 119.00(16)
C32 C33 C34 118.42(16)
N4 C34 C33 123.76(17)
O4 C35 C36 120.44(13)
O4 C35 C40 120.26(13)
C36 C35 C40 119.29(13)
C37 C36 C35 120.50(13)
C37 C36 C28 118.35(13)
C35 C36 C28 121.05(13)
C38 C37 C36 121.40(14)
C37 C38 C39 117.02(14)
C37 C38 C41 122.73(15)
C39 C38 C41 120.25(14)
C40 C39 C38 124.28(14)
C39 C40 C35 117.36(14)
C39 C40 C45 121.84(13)
C35 C40 C45 120.79(14)
C43 C41 C44 110.6(2)
C43 C41 C42 108.19(18)
C44 C41 C42 106.90(17)
C43 C41 C38 109.30(14)
C44 C41 C38 109.66(15)
C42 C41 C38 112.22(14)
C40 C45 C48 111.69(14)
C40 C45 C47 110.33(13)
C48 C45 C47 108.18(14)
C40 C45 C46 109.92(13)
C48 C45 C46 106.87(14)
C47 C45 C46 109.77(15)

loop_
_geom_bond_atom_site_label_1
_geom_bond_atom_site_label_2
_geom_bond_distance
Ti1 O2 1.8233(11)
Ti1 O1 1.8631(11)
Ti1 O3 1.8962(11)
Ti1 O4 1.9091(10)
Ti1 N2 2.2192(13)
Ti1 N1 2.2440(12)
O1 C1 1.403(2)
N1 C21 1.2790(19)
N1 C22 1.4770(18)
C1 C2 1.513(3)
C1 C3 1.521(3)
O2 C4 1.4196(19)
N2 C29 1.4790(19)
N2 C28 1.4875(18)
O3 C7 1.3249(19)
N3 C27 1.342(2)
N3 C23 1.343(2)
O4 C35 1.3409(18)
N4 C34 1.338(2)
N4 C30 1.339(2)
C4 C5 1.501(3)
C4 C6 1.501(3)
C7 C12 1.411(2)
C7 C8 1.421(2)
C8 C9 1.392(2)
C8 C13 1.541(2)
C9 C10 1.406(2)
C10 C11 1.374(2)
C10 C17 1.535(2)
C11 C12 1.409(2)
C12 C21 1.452(2)
C13 C15 1.532(3)
C13 C14 1.537(3)
C13 C16 1.540(2)
C17 C18 1.521(3)
C17 C20 1.528(3)
C17 C19 1.528(3)
C22 C23 1.513(2)
C22 C28 1.548(2)
C23 C24 1.393(2)
C24 C25 1.388(2)
C25 C26 1.383(3)
C26 C27 1.376(3)
C28 C36 1.5134(19)
C29 C30 1.509(2)
C30 C31 1.387(2)
C31 C32 1.389(2)
C32 C33 1.374(3)
C33 C34 1.378(3)
C35 C36 1.406(2)
C35 C40 1.420(2)
C36 C37 1.398(2)
C37 C38 1.387(2)
C38 C39 1.395(2)
C38 C41 1.536(2)
C39 C40 1.394(2)
C40 C45 1.533(2)
C41 C43 1.523(3)
C41 C44 1.524(3)
C41 C42 1.528(3)
C45 C48 1.534(2)
C45 C47 1.535(2)
C45 C46 1.540(2)
